data_7014643
loop_
_publ_author_name
'Liu, Hai-Yan'
'Wu, Hua'
'Ma, Jian-Fang'
'Liu, Ying-Ying'
'Yang, Jin'
'Ma, Ji-Cheng'

_publ_section_title
;
 Inorganic-organic hybrid compounds based on octamolybdates and
 metal-organic fragments with flexible multidentate ligand: syntheses,
 structures and characterization.
;
_journal_issue 3
_journal_name_full 'Dalton transactions (Cambridge, England : 2003)'
_journal_page_first 602
_journal_page_last 613
_journal_paper_doi 10.1039/c0dt01024c
_journal_volume 40
_journal_year 2011
_chemical_formula_moiety 'C36 H46 Mo8 N18 O28 Zn2'
_chemical_formula_sum 'C36 H46 Mo8 N18 O28 Zn2'
_chemical_formula_weight 2077.17
_chemical_name_systematic
;
?
;
_space_group_IT_number 14
_symmetry_cell_setting monoclinic
_symmetry_space_group_name_Hall '-P 2yn'
_symmetry_space_group_name_H-M 'P 1 21/n 1'
_atom_sites_solution_hydrogens geom
_atom_sites_solution_primary direct
_atom_sites_solution_secondary difmap
_audit_creation_method SHELXL-97
_cell_angle_alpha 90.00
_cell_angle_beta 94.749(3)
_cell_angle_gamma 90.00
_cell_formula_units_Z 2
_cell_length_a 11.5822(4)
_cell_length_b 13.0529(4)
_cell_length_c 19.6111(6)
_cell_measurement_reflns_used 6852
_cell_measurement_temperature 293(2)
_cell_measurement_theta_max 29.1
_cell_measurement_theta_min 3.1
_cell_volume 2954.65(16)
_computing_cell_refinement CrysAlis
_computing_data_collection 'CrysAlis (Oxford Diffraction, 2006)'
_computing_data_reduction CrysAlis
_computing_structure_refinement 'SHELXL-97 (Sheldrick, 2008)'
_computing_structure_solution 'SHELXS-97 (Sheldrick, 1997)'
_diffrn_ambient_temperature 293(2)
_diffrn_detector_area_resol_mean 10.0
_diffrn_measured_fraction_theta_full 0.996
_diffrn_measured_fraction_theta_max 0.862
_diffrn_measurement_device_type 'Oxford Diffraction Gemini R Ultra'
_diffrn_measurement_method '\w scan'
_diffrn_radiation_monochromator graphite
_diffrn_radiation_source 'fine-focus sealed tube'
_diffrn_radiation_type MoK\a
_diffrn_radiation_wavelength 0.71073
_diffrn_reflns_av_R_equivalents 0.0393
_diffrn_reflns_av_sigmaI/netI 0.1074
_diffrn_reflns_limit_h_max 11
_diffrn_reflns_limit_h_min -15
_diffrn_reflns_limit_k_max 13
_diffrn_reflns_limit_k_min -17
_diffrn_reflns_limit_l_max 26
_diffrn_reflns_limit_l_min -22
_diffrn_reflns_number 13616
_diffrn_reflns_theta_full 25.00
_diffrn_reflns_theta_max 29.14
_diffrn_reflns_theta_min 3.12
_exptl_absorpt_coefficient_mu 2.533
_exptl_absorpt_correction_T_max 0.88
_exptl_absorpt_correction_T_min 0.76
_exptl_absorpt_correction_type multi-scan
_exptl_absorpt_process_details
;
CrysAlis (Oxford Diffraction, 2006)
;
_exptl_crystal_colour colorless
_exptl_crystal_density_diffrn 2.335
_exptl_crystal_density_method 'not measured'
_exptl_crystal_description block
_exptl_crystal_F_000 2016
_exptl_crystal_size_max 0.12
_exptl_crystal_size_mid 0.10
_exptl_crystal_size_min 0.08
_refine_diff_density_max 0.992
_refine_diff_density_min -0.795
_refine_diff_density_rms 0.112
_refine_ls_extinction_method none
_refine_ls_goodness_of_fit_ref 0.839
_refine_ls_hydrogen_treatment mixed
_refine_ls_matrix_type full
_refine_ls_number_parameters 424
_refine_ls_number_reflns 6852
_refine_ls_number_restraints 3
_refine_ls_restrained_S_all 0.839
_refine_ls_R_factor_all 0.0735
_refine_ls_R_factor_gt 0.0338
_refine_ls_shift/su_max 0.002
_refine_ls_shift/su_mean 0.000
_refine_ls_structure_factor_coef Fsqd
_refine_ls_weighting_details 'calc w=1/[\s^2^(Fo^2^)+(0.0000P)^2^+0.0000P] where P=(Fo^2^+2Fc^2^)/3'
_refine_ls_weighting_scheme calc
_refine_ls_wR_factor_gt 0.0451
_refine_ls_wR_factor_ref 0.0476
_reflns_number_gt 3833
_reflns_number_total 6852
_reflns_threshold_expression >2\s(I)
_cod_data_source_file C0DT01024C.TXT
_cod_data_source_block 5
_cod_original_sg_symbol_Hall '-P 2yn '
_cod_original_sg_symbol_H-M 'P 21/n'
_cod_database_code 7014643

loop_
_symmetry_equiv_pos_as_xyz
'x, y, z'
'-x+1/2, y+1/2, -z+1/2'
'-x, -y, -z'
'x-1/2, -y-1/2, z-1/2'

loop_
_atom_site_label
_atom_site_type_symbol
_atom_site_fract_x
_atom_site_fract_y
_atom_site_fract_z
_atom_site_U_iso_or_equiv
_atom_site_adp_type
_atom_site_occupancy
_atom_site_symmetry_multiplicity
_atom_site_calc_flag
_atom_site_refinement_flags
_atom_site_disorder_assembly
_atom_site_disorder_group
C1 C 1.0982(4) 0.1455(4) 0.6679(2) 0.0491(15) Uani 1 1 d . . .
H1 H 1.1190 0.0800 0.6549 0.059 Uiso 1 1 calc R . .
C2 C 1.0309(4) 0.2680(4) 0.7197(2) 0.0496(14) Uani 1 1 d . . .
H2 H 0.9939 0.3059 0.7516 0.059 Uiso 1 1 calc R . .
C3 C 1.1799(4) 0.2402(3) 0.5726(2) 0.0409(13) Uani 1 1 d . . .
H3A H 1.2010 0.1729 0.5567 0.049 Uiso 1 1 calc R . .
H3B H 1.2509 0.2789 0.5823 0.049 Uiso 1 1 calc R . .
C4 C 1.1369(4) 0.3897(3) 0.4946(2) 0.0286(11) Uani 1 1 d . . .
C5 C 1.0745(4) 0.4352(3) 0.4381(2) 0.0280(11) Uani 1 1 d . . .
C6 C 0.9864(4) 0.3822(3) 0.4022(2) 0.0334(11) Uani 1 1 d . . .
C7 C 0.9496(4) 0.2888(3) 0.4277(2) 0.0333(12) Uani 1 1 d . . .
C8 C 1.0104(4) 0.2425(3) 0.4836(2) 0.0370(12) Uani 1 1 d . . .
C9 C 1.1066(4) 0.2932(3) 0.5163(2) 0.0300(11) Uani 1 1 d . . .
C10 C 1.2385(4) 0.4472(3) 0.5312(2) 0.0433(13) Uani 1 1 d . . .
H10A H 1.2452 0.4290 0.5788 0.065 Uiso 1 1 calc R . .
H10B H 1.2257 0.5196 0.5267 0.065 Uiso 1 1 calc R . .
H10C H 1.3086 0.4292 0.5112 0.065 Uiso 1 1 calc R . .
C11 C 0.9763(5) 0.1374(3) 0.5088(3) 0.0615(17) Uani 1 1 d . . .
H11A H 0.9363 0.1450 0.5495 0.092 Uiso 1 1 calc R . .
H11B H 1.0447 0.0967 0.5189 0.092 Uiso 1 1 calc R . .
H11C H 0.9265 0.1042 0.4741 0.092 Uiso 1 1 calc R . .
C12 C 0.9303(4) 0.4221(3) 0.3350(2) 0.0515(14) Uani 1 1 d . . .
H12A H 0.8778 0.4766 0.3437 0.077 Uiso 1 1 calc R . .
H12B H 0.8884 0.3676 0.3112 0.077 Uiso 1 1 calc R . .
H12C H 0.9890 0.4473 0.3076 0.077 Uiso 1 1 calc R . .
C13 C 0.8432(4) 0.2376(3) 0.3932(2) 0.0450(13) Uani 1 1 d . . .
H13A H 0.8084 0.1944 0.4261 0.054 Uiso 1 1 calc R . .
H13B H 0.7871 0.2897 0.3780 0.054 Uiso 1 1 calc R . .
C14 C 0.9615(4) 0.1184(3) 0.3246(3) 0.0404(12) Uani 1 1 d . . .
H14 H 1.0287 0.1147 0.3540 0.048 Uiso 1 1 calc R . .
C15 C 0.8359(4) 0.0945(4) 0.2418(3) 0.0568(15) Uani 1 1 d . . .
H15 H 0.7988 0.0691 0.2015 0.068 Uiso 1 1 calc R . .
C16 C 1.1039(4) 0.5418(3) 0.4158(2) 0.0355(12) Uani 1 1 d . . .
H16A H 1.0339 0.5750 0.3962 0.043 Uiso 1 1 calc R . .
H16B H 1.1331 0.5810 0.4555 0.043 Uiso 1 1 calc R . .
C17 C 1.2571(4) 0.4685(3) 0.3462(2) 0.0329(12) Uani 1 1 d . . .
H17 H 1.2557 0.4011 0.3614 0.039 Uiso 1 1 calc R . .
C18 C 1.2975(4) 0.6031(3) 0.2954(2) 0.0389(12) Uani 1 1 d . . .
H18 H 1.3336 0.6484 0.2674 0.047 Uiso 1 1 calc R . .
N1 N 1.0393(3) 0.1656(3) 0.72177(18) 0.0364(10) Uani 1 1 d . . .
N2 N 1.0799(3) 0.3101(3) 0.66817(19) 0.0419(10) Uani 1 1 d . . .
N3 N 1.1231(3) 0.2287(3) 0.63559(19) 0.0373(10) Uani 1 1 d . . .
N4 N 0.8694(3) 0.1756(3) 0.3348(2) 0.0412(10) Uani 1 1 d . . .
N5 N 0.7888(4) 0.1622(4) 0.2820(2) 0.0659(13) Uani 1 1 d . . .
N6 N 0.9429(3) 0.0674(3) 0.2662(2) 0.0368(10) Uani 1 1 d . . .
N7 N 1.1902(3) 0.5422(2) 0.36547(18) 0.0310(9) Uani 1 1 d . . .
N8 N 1.3266(3) 0.5043(3) 0.30196(17) 0.0316(9) Uani 1 1 d . . .
N9 N 1.2135(3) 0.6299(2) 0.3323(2) 0.0408(10) Uani 1 1 d . . .
O1 O 1.1045(3) 0.1598(2) 0.98010(16) 0.0515(9) Uani 1 1 d . . .
O2 O 1.0016(3) 0.1701(2) 1.09875(16) 0.0594(10) Uani 1 1 d . . .
O3 O 0.8947(2) 0.26731(19) 0.98639(13) 0.0307(7) Uani 1 1 d . . .
O4 O 1.1682(2) 0.3205(2) 1.06971(14) 0.0360(8) Uani 1 1 d . . .
O5 O 0.9207(2) 0.2291(2) 0.84854(14) 0.0366(8) Uani 1 1 d . . .
O6 O 0.7211(2) 0.3098(2) 0.88620(16) 0.0458(9) Uani 1 1 d . . .
O7 O 1.0575(2) 0.37319(19) 0.94080(16) 0.0382(8) Uani 1 1 d . . .
O8 O 0.8892(2) 0.44037(19) 0.84128(13) 0.0312(7) Uani 1 1 d . . .
O9 O 0.8398(3) 0.4729(2) 0.96582(15) 0.0438(9) Uani 1 1 d . . .
O10 O 0.6836(3) 0.5522(2) 0.84941(16) 0.0478(9) Uani 1 1 d . . .
O11 O 1.0262(2) 0.5923(2) 0.91035(16) 0.0449(9) Uani 1 1 d . . .
O12 O 0.8621(3) 0.6395(2) 0.79165(15) 0.0448(9) Uani 1 1 d . . .
O13 O 1.2473(3) 0.4967(2) 0.90595(17) 0.0531(10) Uani 1 1 d . . .
Zn1 Zn 0.97067(5) 0.05659(4) 0.77388(3) 0.04829(17) Uani 1 1 d D . .
Mo1 Mo 1.04162(4) 0.24345(3) 1.03232(2) 0.03656(11) Uani 1 1 d . . .
Mo2 Mo 0.86719(3) 0.32502(3) 0.896517(19) 0.02790(10) Uani 1 1 d . . .
Mo3 Mo 1.12245(3) 0.49697(3) 0.946675(19) 0.02605(10) Uani 1 1 d . . .
Mo4 Mo 0.82987(4) 0.57425(3) 0.86167(2) 0.03340(11) Uani 1 1 d . . .
O1W O 1.0641(3) 0.0381(3) 0.86650(19) 0.0547(10) Uani 1 1 d D . .
H1A H 1.113(3) 0.087(3) 0.8728(16) 0.082 Uiso 1 1 d D . .
H1B H 1.016(4) -0.003(3) 0.877(3) 0.082 Uiso 1 1 d D . .

loop_
_atom_site_aniso_label
_atom_site_aniso_U_11
_atom_site_aniso_U_22
_atom_site_aniso_U_33
_atom_site_aniso_U_23
_atom_site_aniso_U_13
_atom_site_aniso_U_12
C1 0.068(4) 0.034(3) 0.048(3) 0.009(3) 0.023(3) -0.001(3)
C2 0.059(4) 0.060(4) 0.033(3) 0.012(3) 0.022(3) 0.011(3)
C3 0.038(3) 0.044(3) 0.043(3) 0.001(3) 0.017(3) 0.008(2)
C4 0.031(3) 0.024(2) 0.034(3) -0.007(2) 0.016(2) 0.001(2)
C5 0.026(3) 0.027(2) 0.033(3) 0.004(2) 0.017(2) 0.000(2)
C6 0.029(3) 0.034(3) 0.038(3) -0.002(2) 0.009(2) 0.010(2)
C7 0.024(3) 0.039(3) 0.038(3) -0.006(2) 0.009(2) 0.000(2)
C8 0.043(3) 0.029(2) 0.042(3) -0.006(2) 0.022(3) -0.002(2)
C9 0.026(3) 0.036(3) 0.030(3) 0.002(2) 0.017(2) 0.006(2)
C10 0.044(3) 0.040(3) 0.046(3) 0.001(2) 0.006(3) -0.007(2)
C11 0.075(4) 0.039(3) 0.072(4) 0.006(3) 0.015(4) -0.019(3)
C12 0.055(4) 0.045(3) 0.055(4) -0.007(3) 0.004(3) 0.006(3)
C13 0.039(3) 0.047(3) 0.051(3) -0.013(3) 0.015(3) -0.004(3)
C14 0.021(3) 0.050(3) 0.050(4) 0.002(3) 0.004(3) -0.001(2)
C15 0.039(3) 0.079(4) 0.051(4) -0.018(3) -0.007(3) 0.018(3)
C16 0.042(3) 0.031(3) 0.036(3) -0.002(2) 0.019(3) 0.004(2)
C17 0.037(3) 0.023(2) 0.040(3) 0.001(2) 0.011(2) 0.005(2)
C18 0.035(3) 0.042(3) 0.041(3) 0.002(2) 0.004(3) -0.006(2)
N1 0.040(2) 0.033(2) 0.038(2) 0.0011(19) 0.016(2) 0.0026(19)
N2 0.050(3) 0.038(2) 0.039(3) -0.002(2) 0.005(2) 0.010(2)
N3 0.035(2) 0.040(2) 0.039(2) 0.010(2) 0.014(2) 0.0067(19)
N4 0.033(3) 0.044(2) 0.047(3) -0.006(2) -0.001(2) -0.004(2)
N5 0.044(3) 0.094(4) 0.057(3) -0.014(3) -0.014(3) 0.018(3)
N6 0.031(3) 0.043(2) 0.036(3) -0.002(2) 0.002(2) 0.0006(19)
N7 0.034(2) 0.0218(19) 0.038(2) 0.0039(18) 0.010(2) 0.0032(17)
N8 0.029(2) 0.033(2) 0.034(2) -0.0015(19) 0.0089(18) -0.0062(19)
N9 0.035(2) 0.033(2) 0.055(3) 0.014(2) 0.014(2) -0.0026(18)
O1 0.054(2) 0.045(2) 0.053(2) -0.0148(17) -0.0046(19) 0.0046(17)
O2 0.057(2) 0.070(2) 0.048(2) 0.0203(19) -0.0102(19) -0.009(2)
O3 0.0315(18) 0.0343(17) 0.0261(17) 0.0041(14) 0.0005(15) -0.0017(14)
O4 0.041(2) 0.0310(17) 0.0353(19) -0.0049(15) -0.0042(16) 0.0072(15)
O5 0.044(2) 0.0337(17) 0.0330(18) -0.0015(14) 0.0078(16) -0.0004(15)
O6 0.030(2) 0.055(2) 0.053(2) 0.0132(17) 0.0071(17) -0.0016(16)
O7 0.0264(18) 0.0328(17) 0.054(2) 0.0028(15) -0.0018(16) -0.0053(14)
O8 0.0345(18) 0.0309(16) 0.0284(18) 0.0036(14) 0.0039(15) -0.0041(14)
O9 0.064(2) 0.0338(18) 0.0327(19) -0.0009(14) 0.0004(17) 0.0050(16)
O10 0.037(2) 0.051(2) 0.055(2) -0.0025(17) 0.0015(18) 0.0020(16)
O11 0.0331(19) 0.0368(18) 0.062(2) 0.0130(16) -0.0149(17) -0.0017(15)
O12 0.061(2) 0.0388(18) 0.033(2) 0.0039(15) -0.0028(18) 0.0063(16)
O13 0.045(2) 0.0427(18) 0.077(3) -0.0030(19) 0.040(2) -0.0034(17)
Zn1 0.0382(4) 0.0553(4) 0.0540(4) 0.0168(3) 0.0196(3) 0.0035(3)
Mo1 0.0336(2) 0.0423(2) 0.0329(3) 0.0011(2) -0.0023(2) 0.0005(2)
Mo2 0.0277(2) 0.0304(2) 0.0257(2) 0.00159(19) 0.00253(18) -0.00089(18)
Mo3 0.0227(2) 0.0296(2) 0.0265(2) 0.00135(18) 0.00656(17) 0.00068(18)
Mo4 0.0389(3) 0.0314(2) 0.0290(2) -0.0002(2) -0.0029(2) 0.0015(2)
O1W 0.053(3) 0.056(3) 0.053(2) -0.0072(19) -0.008(2) 0.0003(18)

loop_
_atom_type_symbol
_atom_type_description
_atom_type_scat_dispersion_real
_atom_type_scat_dispersion_imag
_atom_type_scat_source
C C 0.0033 0.0016 'International Tables Vol C Tables 4.2.6.8 and 6.1.1.4'
H H 0.0000 0.0000 'International Tables Vol C Tables 4.2.6.8 and 6.1.1.4'
N N 0.0061 0.0033 'International Tables Vol C Tables 4.2.6.8 and 6.1.1.4'
O O 0.0106 0.0060 'International Tables Vol C Tables 4.2.6.8 and 6.1.1.4'
Zn Zn 0.2839 1.4301 'International Tables Vol C Tables 4.2.6.8 and 6.1.1.4'
Mo Mo -1.6832 0.6857 'International Tables Vol C Tables 4.2.6.8 and 6.1.1.4'

loop_
_geom_angle_atom_site_label_1
_geom_angle_atom_site_label_2
_geom_angle_atom_site_label_3
_geom_angle
_geom_angle_site_symmetry_1
_geom_angle_site_symmetry_3
_geom_angle_publ_flag
N3 C1 N1 111.8(4) . . ?
N3 C1 H1 124.1 . . ?
N1 C1 H1 124.1 . . ?
N2 C2 N1 113.8(4) . . ?
N2 C2 H2 123.1 . . ?
N1 C2 H2 123.1 . . ?
N3 C3 C9 113.8(3) . . ?
N3 C3 H3A 108.8 . . ?
C9 C3 H3A 108.8 . . ?
N3 C3 H3B 108.8 . . ?
C9 C3 H3B 108.8 . . ?
H3A C3 H3B 107.7 . . ?
C9 C4 C5 120.0(4) . . ?
C9 C4 C10 120.5(4) . . ?
C5 C4 C10 119.4(4) . . ?
C6 C5 C4 120.2(4) . . ?
C6 C5 C16 119.4(4) . . ?
C4 C5 C16 120.4(4) . . ?
C5 C6 C7 119.3(4) . . ?
C5 C6 C12 121.3(4) . . ?
C7 C6 C12 119.3(4) . . ?
C8 C7 C6 120.8(4) . . ?
C8 C7 C13 120.1(4) . . ?
C6 C7 C13 119.1(5) . . ?
C7 C8 C9 119.0(4) . . ?
C7 C8 C11 121.3(5) . . ?
C9 C8 C11 119.6(5) . . ?
C4 C9 C8 120.0(4) . . ?
C4 C9 C3 120.1(4) . . ?
C8 C9 C3 119.8(4) . . ?
C4 C10 H10A 109.5 . . ?
C4 C10 H10B 109.5 . . ?
H10A C10 H10B 109.5 . . ?
C4 C10 H10C 109.5 . . ?
H10A C10 H10C 109.5 . . ?
H10B C10 H10C 109.5 . . ?
C8 C11 H11A 109.5 . . ?
C8 C11 H11B 109.5 . . ?
H11A C11 H11B 109.5 . . ?
C8 C11 H11C 109.5 . . ?
H11A C11 H11C 109.5 . . ?
H11B C11 H11C 109.5 . . ?
C6 C12 H12A 109.5 . . ?
C6 C12 H12B 109.5 . . ?
H12A C12 H12B 109.5 . . ?
C6 C12 H12C 109.5 . . ?
H12A C12 H12C 109.5 . . ?
H12B C12 H12C 109.5 . . ?
N4 C13 C7 112.6(4) . . ?
N4 C13 H13A 109.1 . . ?
C7 C13 H13A 109.1 . . ?
N4 C13 H13B 109.1 . . ?
C7 C13 H13B 109.1 . . ?
H13A C13 H13B 107.8 . . ?
N6 C14 N4 109.6(4) . . ?
N6 C14 H14 125.2 . . ?
N4 C14 H14 125.2 . . ?
N5 C15 N6 112.1(5) . . ?
N5 C15 H15 123.9 . . ?
N6 C15 H15 123.9 . . ?
N7 C16 C5 112.5(3) . . ?
N7 C16 H16A 109.1 . . ?
C5 C16 H16A 109.1 . . ?
N7 C16 H16B 109.1 . . ?
C5 C16 H16B 109.1 . . ?
H16A C16 H16B 107.8 . . ?
N7 C17 N8 109.8(3) . . ?
N7 C17 H17 125.1 . . ?
N8 C17 H17 125.1 . . ?
N9 C18 N8 113.5(4) . . ?
N9 C18 H18 123.3 . . ?
N8 C18 H18 123.3 . . ?
C1 N1 C2 102.3(4) . . ?
C1 N1 Zn1 121.9(3) . . ?
C2 N1 Zn1 135.1(3) . . ?
C2 N2 N3 103.5(4) . . ?
C1 N3 N2 108.6(4) . . ?
C1 N3 C3 129.3(4) . . ?
N2 N3 C3 122.0(3) . . ?
C14 N4 N5 109.1(4) . . ?
C14 N4 C13 130.7(4) . . ?
N5 N4 C13 120.0(4) . . ?
C15 N5 N4 104.4(4) . . ?
C14 N6 C15 104.8(4) . . ?
C14 N6 Zn1 131.6(3) . 3_756 ?
C15 N6 Zn1 121.9(3) . 3_756 ?
C17 N7 N9 109.6(3) . . ?
C17 N7 C16 130.2(3) . . ?
N9 N7 C16 120.1(3) . . ?
C17 N8 C18 104.0(3) . . ?
C17 N8 Zn1 128.3(3) . 4_665 ?
C18 N8 Zn1 125.2(3) . 4_665 ?
C18 N9 N7 103.0(3) . . ?
Mo1 O3 Mo2 125.33(13) . . ?
Mo1 O4 Mo4 128.34(15) . 3_767 ?
Mo3 O7 Mo2 129.40(14) . . ?
Mo3 O7 Mo1 128.84(16) . . ?
Mo2 O7 Mo1 87.81(9) . . ?
Mo2 O8 Mo4 122.44(13) . . ?
Mo3 O9 Mo2 133.72(15) 3_767 . ?
Mo3 O9 Mo4 132.96(14) 3_767 . ?
Mo2 O9 Mo4 87.77(9) . . ?
Mo3 O11 Mo4 129.15(14) . . ?
N1 Zn1 N8 146.10(15) . 4_566 ?
N1 Zn1 O1W 109.90(15) . . ?
N8 Zn1 O1W 95.88(14) 4_566 . ?
N1 Zn1 N6 97.94(13) . 3_756 ?
N8 Zn1 N6 103.66(14) 4_566 3_756 ?
O1W Zn1 N6 90.45(15) . 3_756 ?
O1 Mo1 O2 104.83(16) . . ?
O1 Mo1 O4 102.67(14) . . ?
O2 Mo1 O4 104.75(15) . . ?
O1 Mo1 O3 103.49(14) . . ?
O2 Mo1 O3 99.51(14) . . ?
O4 Mo1 O3 138.06(12) . . ?
O1 Mo1 O7 86.63(12) . . ?
O2 Mo1 O7 166.36(13) . . ?
O4 Mo1 O7 79.33(11) . . ?
O3 Mo1 O7 70.14(10) . . ?
O6 Mo2 O5 104.55(14) . . ?
O6 Mo2 O8 101.89(13) . . ?
O5 Mo2 O8 101.29(12) . . ?
O6 Mo2 O3 98.69(13) . . ?
O5 Mo2 O3 100.23(12) . . ?
O8 Mo2 O3 145.24(12) . . ?
O6 Mo2 O7 162.80(13) . . ?
O5 Mo2 O7 91.54(12) . . ?
O8 Mo2 O7 80.42(11) . . ?
O3 Mo2 O7 72.02(11) . . ?
O6 Mo2 O9 89.11(13) . . ?
O5 Mo2 O9 166.19(12) . . ?
O8 Mo2 O9 73.32(10) . . ?
O3 Mo2 O9 79.34(11) . . ?
O7 Mo2 O9 75.12(10) . . ?
O13 Mo3 O11 109.91(15) . . ?
O13 Mo3 O9 107.51(16) . 3_767 ?
O11 Mo3 O9 109.12(14) . 3_767 ?
O13 Mo3 O7 109.70(14) . . ?
O11 Mo3 O7 111.16(13) . . ?
O9 Mo3 O7 109.36(13) 3_767 . ?
O12 Mo4 O10 104.70(15) . . ?
O12 Mo4 O4 102.62(13) . 3_767 ?
O10 Mo4 O4 99.91(13) . 3_767 ?
O12 Mo4 O8 100.50(12) . . ?
O10 Mo4 O8 100.58(13) . . ?
O4 Mo4 O8 143.89(12) 3_767 . ?
O12 Mo4 O11 90.45(13) . . ?
O10 Mo4 O11 164.32(13) . . ?
O4 Mo4 O11 72.30(11) 3_767 . ?
O8 Mo4 O11 80.19(11) . . ?
O12 Mo4 O9 164.43(14) . . ?
O10 Mo4 O9 90.22(13) . . ?
O4 Mo4 O9 78.67(10) 3_767 . ?
O8 Mo4 O9 71.85(10) . . ?
O11 Mo4 O9 75.05(10) . . ?
Zn1 O1W H1A 109.5(19) . . ?
Zn1 O1W H1B 89(4) . . ?
H1A O1W H1B 156(5) . . ?

loop_
_geom_bond_atom_site_label_1
_geom_bond_atom_site_label_2
_geom_bond_distance
_geom_bond_site_symmetry_2
_geom_bond_publ_flag
C1 N3 1.303(5) . ?
C1 N1 1.329(5) . ?
C1 H1 0.9300 . ?
C2 N2 1.319(5) . ?
C2 N1 1.342(5) . ?
C2 H2 0.9300 . ?
C3 N3 1.455(5) . ?
C3 C9 1.505(6) . ?
C3 H3A 0.9700 . ?
C3 H3B 0.9700 . ?
C4 C9 1.385(5) . ?
C4 C5 1.402(6) . ?
C4 C10 1.525(6) . ?
C5 C6 1.377(6) . ?
C5 C16 1.506(5) . ?
C6 C7 1.398(6) . ?
C6 C12 1.512(6) . ?
C7 C8 1.391(6) . ?
C7 C13 1.512(6) . ?
C8 C9 1.404(6) . ?
C8 C11 1.521(5) . ?
C10 H10A 0.9600 . ?
C10 H10B 0.9600 . ?
C10 H10C 0.9600 . ?
C11 H11A 0.9600 . ?
C11 H11B 0.9600 . ?
C11 H11C 0.9600 . ?
C12 H12A 0.9600 . ?
C12 H12B 0.9600 . ?
C12 H12C 0.9600 . ?
C13 N4 1.455(5) . ?
C13 H13A 0.9700 . ?
C13 H13B 0.9700 . ?
C14 N6 1.328(5) . ?
C14 N4 1.330(5) . ?
C14 H14 0.9300 . ?
C15 N5 1.331(6) . ?
C15 N6 1.338(6) . ?
C15 H15 0.9300 . ?
C16 N7 1.462(4) . ?
C16 H16A 0.9700 . ?
C16 H16B 0.9700 . ?
C17 N7 1.310(4) . ?
C17 N8 1.316(4) . ?
C17 H17 0.9300 . ?
C18 N9 1.307(5) . ?
C18 N8 1.336(5) . ?
C18 H18 0.9300 . ?
N1 Zn1 1.958(3) . ?
N2 N3 1.356(4) . ?
N4 N5 1.346(5) . ?
N6 Zn1 2.091(4) 3_756 ?
N7 N9 1.355(4) . ?
N8 Zn1 1.968(3) 4_665 ?
O1 Mo1 1.701(3) . ?
O2 Mo1 1.711(3) . ?
O3 Mo1 1.885(3) . ?
O3 Mo2 1.919(3) . ?
O4 Mo1 1.876(3) . ?
O4 Mo4 1.922(3) 3_767 ?
O5 Mo2 1.713(3) . ?
O6 Mo2 1.699(3) . ?
O7 Mo3 1.782(3) . ?
O7 Mo2 2.386(3) . ?
O7 Mo1 2.486(3) . ?
O8 Mo2 1.885(2) . ?
O8 Mo4 1.932(3) . ?
O9 Mo3 1.780(3) 3_767 ?
O9 Mo2 2.397(3) . ?
O9 Mo4 2.428(3) . ?
O10 Mo4 1.715(3) . ?
O11 Mo3 1.780(3) . ?
O11 Mo4 2.404(3) . ?
O12 Mo4 1.684(3) . ?
O13 Mo3 1.709(2) . ?
Zn1 N8 1.968(3) 4_566 ?
Zn1 O1W 2.050(4) . ?
Zn1 N6 2.091(4) 3_756 ?
Mo3 O9 1.780(3) 3_767 ?
Mo4 O4 1.922(3) 3_767 ?
O1W H1A 0.86(4) . ?
O1W H1B 0.81(4) . ?

loop_
_geom_hbond_atom_site_label_D
_geom_hbond_atom_site_label_H
_geom_hbond_atom_site_label_A
_geom_hbond_distance_DH
_geom_hbond_distance_HA
_geom_hbond_distance_DA
_geom_hbond_angle_DHA
_geom_hbond_site_symmetry_A
O1W H1B O2 0.81(4) 2.24(4) 2.918(4) 141(5) 3_757
O1W H1A O1 0.86(4) 2.32(4) 2.745(5) 111(3) .

loop_
_geom_torsion_atom_site_label_1
_geom_torsion_atom_site_label_2
_geom_torsion_atom_site_label_3
_geom_torsion_atom_site_label_4
_geom_torsion
_geom_torsion_site_symmetry_1
_geom_torsion_site_symmetry_2
_geom_torsion_site_symmetry_3
_geom_torsion_site_symmetry_4
_geom_torsion_publ_flag
C9 C4 C5 C6 -2.9(6) . . . . ?
C10 C4 C5 C6 176.6(4) . . . . ?
C9 C4 C5 C16 177.6(3) . . . . ?
C10 C4 C5 C16 -2.9(5) . . . . ?
C4 C5 C6 C7 8.4(6) . . . . ?
C16 C5 C6 C7 -172.1(3) . . . . ?
C4 C5 C6 C12 -170.4(4) . . . . ?
C16 C5 C6 C12 9.2(6) . . . . ?
C5 C6 C7 C8 -8.6(6) . . . . ?
C12 C6 C7 C8 170.2(4) . . . . ?
C5 C6 C7 C13 172.4(4) . . . . ?
C12 C6 C7 C13 -8.9(6) . . . . ?
C6 C7 C8 C9 3.1(6) . . . . ?
C13 C7 C8 C9 -177.8(4) . . . . ?
C6 C7 C8 C11 -175.7(4) . . . . ?
C13 C7 C8 C11 3.4(6) . . . . ?
C5 C4 C9 C8 -2.7(6) . . . . ?
C10 C4 C9 C8 177.9(4) . . . . ?
C5 C4 C9 C3 174.3(3) . . . . ?
C10 C4 C9 C3 -5.2(5) . . . . ?
C7 C8 C9 C4 2.5(6) . . . . ?
C11 C8 C9 C4 -178.7(4) . . . . ?
C7 C8 C9 C3 -174.5(3) . . . . ?
C11 C8 C9 C3 4.3(6) . . . . ?
N3 C3 C9 C4 112.0(4) . . . . ?
N3 C3 C9 C8 -71.0(5) . . . . ?
C8 C7 C13 N4 -94.3(5) . . . . ?
C6 C7 C13 N4 84.8(5) . . . . ?
C6 C5 C16 N7 -89.2(5) . . . . ?
C4 C5 C16 N7 90.3(5) . . . . ?
N3 C1 N1 C2 -0.2(6) . . . . ?
N3 C1 N1 Zn1 171.6(3) . . . . ?
N2 C2 N1 C1 0.4(6) . . . . ?
N2 C2 N1 Zn1 -169.7(3) . . . . ?
N1 C2 N2 N3 -0.4(6) . . . . ?
N1 C1 N3 N2 0.0(6) . . . . ?
N1 C1 N3 C3 -176.1(4) . . . . ?
C2 N2 N3 C1 0.2(5) . . . . ?
C2 N2 N3 C3 176.7(4) . . . . ?
C9 C3 N3 C1 119.7(5) . . . . ?
C9 C3 N3 N2 -55.9(6) . . . . ?
N6 C14 N4 N5 -0.1(5) . . . . ?
N6 C14 N4 C13 174.0(4) . . . . ?
C7 C13 N4 C14 35.8(7) . . . . ?
C7 C13 N4 N5 -150.7(4) . . . . ?
N6 C15 N5 N4 -1.6(6) . . . . ?
C14 N4 N5 C15 1.0(6) . . . . ?
C13 N4 N5 C15 -173.8(4) . . . . ?
N4 C14 N6 C15 -0.8(5) . . . . ?
N4 C14 N6 Zn1 -165.8(3) . . . 3_756 ?
N5 C15 N6 C14 1.5(6) . . . . ?
N5 C15 N6 Zn1 168.3(3) . . . 3_756 ?
N8 C17 N7 N9 1.3(5) . . . . ?
N8 C17 N7 C16 -176.6(4) . . . . ?
C5 C16 N7 C17 -12.3(7) . . . . ?
C5 C16 N7 N9 169.9(4) . . . . ?
N7 C17 N8 C18 -0.3(5) . . . . ?
N7 C17 N8 Zn1 162.2(3) . . . 4_665 ?
N9 C18 N8 C17 -0.8(5) . . . . ?
N9 C18 N8 Zn1 -164.0(3) . . . 4_665 ?
N8 C18 N9 N7 1.5(5) . . . . ?
C17 N7 N9 C18 -1.7(5) . . . . ?
C16 N7 N9 C18 176.5(4) . . . . ?
C1 N1 Zn1 N8 -115.8(4) . . . 4_566 ?
C2 N1 Zn1 N8 52.8(6) . . . 4_566 ?
C1 N1 Zn1 O1W 107.0(4) . . . . ?
C2 N1 Zn1 O1W -84.4(5) . . . . ?
C1 N1 Zn1 N6 13.6(4) . . . 3_756 ?
C2 N1 Zn1 N6 -177.8(5) . . . 3_756 ?
Mo4 O4 Mo1 O1 -175.78(19) 3_767 . . . ?
Mo4 O4 Mo1 O2 -66.5(2) 3_767 . . . ?
Mo4 O4 Mo1 O3 56.8(3) 3_767 . . . ?
Mo4 O4 Mo1 O7 100.17(19) 3_767 . . . ?
Mo2 O3 Mo1 O1 -60.6(2) . . . . ?
Mo2 O3 Mo1 O2 -168.50(18) . . . . ?
Mo2 O3 Mo1 O4 66.6(2) . . . . ?
Mo2 O3 Mo1 O7 20.71(14) . . . . ?
Mo3 O7 Mo1 O1 -126.1(2) . . . . ?
Mo2 O7 Mo1 O1 92.21(13) . . . . ?
Mo3 O7 Mo1 O2 86.3(6) . . . . ?
Mo2 O7 Mo1 O2 -55.4(6) . . . . ?
Mo3 O7 Mo1 O4 -22.52(18) . . . . ?
Mo2 O7 Mo1 O4 -164.22(11) . . . . ?
Mo3 O7 Mo1 O3 128.3(2) . . . . ?
Mo2 O7 Mo1 O3 -13.43(10) . . . . ?
Mo4 O8 Mo2 O6 65.1(2) . . . . ?
Mo4 O8 Mo2 O5 172.78(17) . . . . ?
Mo4 O8 Mo2 O3 -60.0(3) . . . . ?
Mo4 O8 Mo2 O7 -97.55(17) . . . . ?
Mo4 O8 Mo2 O9 -20.34(16) . . . . ?
Mo1 O3 Mo2 O6 173.53(17) . . . . ?
Mo1 O3 Mo2 O5 66.92(19) . . . . ?
Mo1 O3 Mo2 O8 -60.6(3) . . . . ?
Mo1 O3 Mo2 O7 -21.37(15) . . . . ?
Mo1 O3 Mo2 O9 -99.04(17) . . . . ?
Mo3 O7 Mo2 O6 -69.1(5) . . . . ?
Mo1 O7 Mo2 O6 72.3(4) . . . . ?
Mo3 O7 Mo2 O5 131.4(2) . . . . ?
Mo1 O7 Mo2 O5 -87.23(11) . . . . ?
Mo3 O7 Mo2 O8 30.25(19) . . . . ?
Mo1 O7 Mo2 O8 171.58(11) . . . . ?
Mo3 O7 Mo2 O3 -128.3(2) . . . . ?
Mo1 O7 Mo2 O3 13.03(9) . . . . ?
Mo3 O7 Mo2 O9 -44.90(19) . . . . ?
Mo1 O7 Mo2 O9 96.43(10) . . . . ?
Mo3 O9 Mo2 O6 115.8(2) 3_767 . . . ?
Mo4 O9 Mo2 O6 -89.19(12) . . . . ?
Mo3 O9 Mo2 O5 -72.8(5) 3_767 . . . ?
Mo4 O9 Mo2 O5 82.3(5) . . . . ?
Mo3 O9 Mo2 O8 -141.5(2) 3_767 . . . ?
Mo4 O9 Mo2 O8 13.50(10) . . . . ?
Mo3 O9 Mo2 O3 16.8(2) 3_767 . . . ?
Mo4 O9 Mo2 O3 171.80(12) . . . . ?
Mo3 O9 Mo2 O7 -57.3(2) 3_767 . . . ?
Mo4 O9 Mo2 O7 97.76(10) . . . . ?
Mo4 O11 Mo3 O13 124.1(2) . . . . ?
Mo4 O11 Mo3 O9 -118.26(19) . . . 3_767 ?
Mo4 O11 Mo3 O7 2.4(2) . . . . ?
Mo2 O7 Mo3 O13 -124.1(2) . . . . ?
Mo1 O7 Mo3 O13 109.19(19) . . . . ?
Mo2 O7 Mo3 O11 -2.3(2) . . . . ?
Mo1 O7 Mo3 O11 -129.04(18) . . . . ?
Mo2 O7 Mo3 O9 118.23(19) . . . 3_767 ?
Mo1 O7 Mo3 O9 -8.5(2) . . . 3_767 ?
Mo2 O8 Mo4 O12 -173.78(18) . . . . ?
Mo2 O8 Mo4 O10 -66.5(2) . . . . ?
Mo2 O8 Mo4 O4 57.1(3) . . . 3_767 ?
Mo2 O8 Mo4 O11 97.60(18) . . . . ?
Mo2 O8 Mo4 O9 20.23(16) . . . . ?
Mo3 O11 Mo4 O12 -130.3(2) . . . . ?
Mo3 O11 Mo4 O10 64.5(5) . . . . ?
Mo3 O11 Mo4 O4 126.6(2) . . . 3_767 ?
Mo3 O11 Mo4 O8 -29.69(19) . . . . ?
Mo3 O11 Mo4 O9 43.99(19) . . . . ?
Mo3 O9 Mo4 O12 79.6(5) 3_767 . . . ?
Mo2 O9 Mo4 O12 -75.8(4) . . . . ?
Mo3 O9 Mo4 O10 -116.9(2) 3_767 . . . ?
Mo2 O9 Mo4 O10 87.79(12) . . . . ?
Mo3 O9 Mo4 O4 -16.8(2) 3_767 . . 3_767 ?
Mo2 O9 Mo4 O4 -172.14(13) . . . 3_767 ?
Mo3 O9 Mo4 O8 142.1(2) 3_767 . . . ?
Mo2 O9 Mo4 O8 -13.28(10) . . . . ?
Mo3 O9 Mo4 O11 57.7(2) 3_767 . . . ?
Mo2 O9 Mo4 O11 -97.65(11) . . . . ?
